data_1508307
loop_
_publ_author_name
'Orue, Ane'
'Reyes, Efra\'im'
'Vicario, Jose L.'
'Carrillo, Luisa'
'Uria, Uxue'

_publ_section_title
;
 Enantio- and diastereoselective synthesis of substituted
 tetrahydro-1H-isochromanes through a dynamic kinetic resolution
 proceeding under dienamine catalysis.
;
_journal_issue 14
_journal_name_full 'Organic letters'
_journal_page_first 3740
_journal_page_last 3743
_journal_paper_doi 10.1021/ol301602h
_journal_volume 14
_journal_year 2012
_chemical_absolute_configuration ad
_chemical_compound_source 'synthesis as described'
_chemical_formula_moiety 'C21 H18 O4 S2'
_chemical_formula_sum 'C21 H18 O4 S2'
_chemical_formula_weight 398.47
_chemical_name_systematic
;
 ?
;
_space_group_IT_number 5
_symmetry_cell_setting monoclinic
_symmetry_Int_Tables_number 5
_symmetry_space_group_name_Hall 'C 2y'
_symmetry_space_group_name_H-M 'C 1 2 1'
_atom_sites_solution_hydrogens difmap
_atom_sites_solution_primary direct
_atom_sites_solution_secondary difmap
_audit_creation_date 2012-06-08T13:02:50-00:00
_audit_creation_method 'WinGX routine CIF_UPDATE'
_cell_angle_alpha 90
_cell_angle_beta 113.551(3)
_cell_angle_gamma 90
_cell_formula_units_Z 8
_cell_length_a 38.5256(8)
_cell_length_b 5.85580(10)
_cell_length_c 17.9538(4)
_cell_measurement_reflns_used 13512
_cell_measurement_temperature 100(2)
_cell_measurement_theta_max 76.4406
_cell_measurement_theta_min 2.5008
_cell_measurement_wavelength 1.54184
_cell_volume 3712.97(15)
_diffrn_ambient_temperature 100(2)
_diffrn_detector 'CCD plate'
_diffrn_detector_area_resol_mean 5.2012
_diffrn_detector_type Atlas
_diffrn_measured_fraction_theta_full 0.998
_diffrn_measured_fraction_theta_max 0.998
_diffrn_measurement_details
;
  1 omega  -12.00  130.00   1.0000    4.0000
omega____ theta____ kappa____ phi______ frames
    -       40.5756    0.0000  -90.0000 142

  2 omega   25.00   79.00   1.0000    4.0000
omega____ theta____ kappa____ phi______ frames
    -       40.5756 -125.0000   60.0000 54

  3 omega    0.00   53.00   1.0000    4.0000
omega____ theta____ kappa____ phi______ frames
    -       40.5756  -38.0000 -120.0000 53

  4 omega   32.00   96.00   1.0000    4.0000
omega____ theta____ kappa____ phi______ frames
    -       40.5756 -125.0000 -120.0000 64

  5 omega    7.00   61.00   1.0000    4.0000
omega____ theta____ kappa____ phi______ frames
    -       40.5756 -125.0000  150.0000 54

  6 omega   39.00   77.00   1.0000   16.0000
omega____ theta____ kappa____ phi______ frames
    -      113.0000  -45.0000    0.0000 38

  7 omega   87.00  158.00   1.0000   16.0000
omega____ theta____ kappa____ phi______ frames
    -      113.0000   45.0000 -180.0000 71

  8 omega   84.00  119.00   1.0000   16.0000
omega____ theta____ kappa____ phi______ frames
    -      113.0000 -119.0000   31.0000 35

  9 omega   96.00  131.00   1.0000   16.0000
omega____ theta____ kappa____ phi______ frames
    -      113.0000  -77.0000  -30.0000 35

 10 omega   36.00  143.00   1.0000   16.0000
omega____ theta____ kappa____ phi______ frames
    -      113.0000  -77.0000   90.0000 107

 11 omega   45.00   76.00   1.0000   16.0000
omega____ theta____ kappa____ phi______ frames
    -      113.0000  -45.0000  -30.0000 31

 12 omega   79.00  145.00   1.0000   16.0000
omega____ theta____ kappa____ phi______ frames
    -      113.0000  111.0000 -120.0000 66

 13 omega   85.00  121.00   1.0000   16.0000
omega____ theta____ kappa____ phi______ frames
    -      113.0000   45.0000  150.0000 36

 14 omega  125.00  158.00   1.0000   16.0000
omega____ theta____ kappa____ phi______ frames
    -      113.0000   45.0000  150.0000 33

 15 omega   84.00  109.00   1.0000   16.0000
omega____ theta____ kappa____ phi______ frames
    -      113.0000 -104.0000  104.0000 25

 16 omega   79.00  144.00   1.0000   16.0000
omega____ theta____ kappa____ phi______ frames
    -      113.0000  111.0000   30.0000 65

 17 omega  102.00  158.00   1.0000   16.0000
omega____ theta____ kappa____ phi______ frames
    -      113.0000   45.0000 -150.0000 56

 18 omega   81.00  158.00   1.0000   16.0000
omega____ theta____ kappa____ phi______ frames
    -      113.0000  111.0000   90.0000 77

 19 omega   34.00  127.00   1.0000   16.0000
omega____ theta____ kappa____ phi______ frames
    -      113.0000  -77.0000  -90.0000 93

 20 omega   88.00  113.00   1.0000   16.0000
omega____ theta____ kappa____ phi______ frames
    -      113.0000 -104.0000  153.0000 25

 21 omega   37.00   68.00   1.0000   16.0000
omega____ theta____ kappa____ phi______ frames
    -      113.0000 -119.0000   31.0000 31

 22 omega   46.00   77.00   1.0000   16.0000
omega____ theta____ kappa____ phi______ frames
    -      113.0000  -45.0000 -180.0000 31

 23 omega   64.00  113.00   1.0000   16.0000
omega____ theta____ kappa____ phi______ frames
    -      113.0000 -105.0000 -106.0000 49

 24 omega   11.00   45.00   1.0000    4.0000
omega____ theta____ kappa____ phi______ frames
    -       46.0000   82.0000   74.0000 34

 25 omega   16.00   41.00   1.0000    4.0000
omega____ theta____ kappa____ phi______ frames
    -       50.0000   80.0000  161.0000 25

 26 omega   16.00   45.00   1.0000    4.0000
omega____ theta____ kappa____ phi______ frames
    -       50.0000   82.0000   22.0000 29

 27 omega   19.00   45.00   1.0000    4.0000
omega____ theta____ kappa____ phi______ frames
    -       54.0000   82.0000  -75.0000 26

 28 omega   20.00   46.00   1.0000    4.0000
omega____ theta____ kappa____ phi______ frames
    -       54.0000   80.0000 -144.0000 26

 29 omega   19.00   45.00   1.0000    4.0000
omega____ theta____ kappa____ phi______ frames
    -       54.0000   82.0000 -178.0000 26

 30 omega   29.00  140.00   1.0000    4.0000
omega____ theta____ kappa____ phi______ frames
    -       62.0000   75.0000  -40.0000 111

 31 omega -148.00  -43.00   1.0000   16.0000
omega____ theta____ kappa____ phi______ frames
    -      -74.0000  -62.0000   92.0000 105

 32 omega -156.00 -129.00   1.0000   16.0000
omega____ theta____ kappa____ phi______ frames
    -      -83.0000  -77.0000  -90.0000 27

 33 omega  -95.00  -49.00   1.0000   16.0000
omega____ theta____ kappa____ phi______ frames
    -      -83.0000  -77.0000 -150.0000 46

 34 omega  -94.00  -49.00   1.0000   16.0000
omega____ theta____ kappa____ phi______ frames
    -      -83.0000  -77.0000  -90.0000 45

 35 omega -137.00  -51.00   1.0000   16.0000
omega____ theta____ kappa____ phi______ frames
    -      -83.0000  -68.0000   59.0000 86

 36 omega   79.00  158.00   1.0000   16.0000
omega____ theta____ kappa____ phi______ frames
    -      113.0000   77.0000    0.0000 79

 37 omega   79.00  154.00   1.0000   16.0000
omega____ theta____ kappa____ phi______ frames
    -      113.0000   77.0000 -120.0000 75

 38 omega   79.00  158.00   1.0000   16.0000
omega____ theta____ kappa____ phi______ frames
    -      113.0000   77.0000  -60.0000 79

 39 omega   79.00  157.00   1.0000   16.0000
omega____ theta____ kappa____ phi______ frames
    -      113.0000   77.0000   90.0000 78

 40 omega   79.00  158.00   1.0000   16.0000
omega____ theta____ kappa____ phi______ frames
    -      113.0000   77.0000  -30.0000 79

;
_diffrn_measurement_device '\k-geometry diffractometer'
_diffrn_measurement_device_type 'Agilent SuperNova'
_diffrn_measurement_method '\w scans'
_diffrn_orient_matrix_UB_11 -0.0381946
_diffrn_orient_matrix_UB_12 0.0483168
_diffrn_orient_matrix_UB_13 -0.0710694
_diffrn_orient_matrix_UB_21 -0.0174253
_diffrn_orient_matrix_UB_22 0.0640669
_diffrn_orient_matrix_UB_23 0.060903
_diffrn_orient_matrix_UB_31 0.0118389
_diffrn_orient_matrix_UB_32 0.2505279
_diffrn_orient_matrix_UB_33 -0.0017678
_diffrn_radiation_monochromator 'Multilayer optics'
_diffrn_radiation_probe x-ray
_diffrn_radiation_source 'Nova (Cu) X-ray micro-source'
_diffrn_radiation_type CuK\a
_diffrn_radiation_wavelength 1.54184
_diffrn_reflns_av_R_equivalents 0.0302
_diffrn_reflns_av_unetI/netI 0.0284
_diffrn_reflns_limit_h_max 47
_diffrn_reflns_limit_h_min -47
_diffrn_reflns_limit_k_max 7
_diffrn_reflns_limit_k_min -6
_diffrn_reflns_limit_l_max 22
_diffrn_reflns_limit_l_min -22
_diffrn_reflns_number 24917
_diffrn_reflns_theta_full 75
_diffrn_reflns_theta_max 75
_diffrn_reflns_theta_min 2.5
_diffrn_source_current 0.8
_diffrn_source_power 0.04
_diffrn_source_voltage 50
_exptl_absorpt_coefficient_mu 2.813
_exptl_absorpt_correction_T_max 0.916
_exptl_absorpt_correction_T_min 0.648
_exptl_absorpt_correction_type analytical
_exptl_absorpt_process_details
;
        CrysAlisPro, Agilent Technologies,
        Version 1.171.35.21 (release 20-01-2012 CrysAlis171 .NET)
        (compiled Jan 23 2012,18:06:46)
Analytical numeric absorption correction using a multifaceted crystal
                        model based on expressions derived by R.C. Clark & J.S.
        (Clark, R. C. & Reid, J. S. (1995). Acta Cryst. A51, 887-897)
;
_exptl_crystal_colour colourless
_exptl_crystal_density_diffrn 1.426
_exptl_crystal_density_method 'not measured'
_exptl_crystal_description prism
_exptl_crystal_F_000 1664
_exptl_crystal_size_max 0.3216
_exptl_crystal_size_mid 0.0583
_exptl_crystal_size_min 0.0369
_refine_diff_density_max 0.642
_refine_diff_density_min -0.532
_refine_diff_density_rms 0.05
_refine_ls_abs_structure_details
;
The Friedel pair coverage of the experiment is almost complete (89%).
Analysis of the absolute structure using likelihood methods
(Hooft, Straver & Spek, 2008) was performed using PLATON (Spek, 2011).
 The results indicated that the absolute structure had been correctly
 assigned. The method calculated that the probability that the structure 
is inverted is smaller than 10-99. The absolute structure parameter y 
(Hooft, Straver & Spek, 2008) was calculated using PLATON (Spek,
2010). The resulting value was y=-0.004(6), which together with Flack parameter 
value, indicate that the absolute structure has sureley been determined 
correctly.

Flack, H. D. (1983), Acta Cryst. A39, 876-881
Flack & G. Bernardinelli, Acta Cryst. 1999, A55, 908-915; 
H. D. Flack & G. Bernardinelli, J. Appl. Cryst. 2000, 33, 1143-1148.

R. W. W. Hooft, L. H. Straver & A. L. Spek, J. Appl. Cryst. 2008, 41, 96-103
A. L. Spek (2010) PLATON, Utrecht, The Netherlands; 
A. L. Spek, J. Appl. Cryst. 2003, 36, 7-13
A. L. Thompson & D. J. Watkin, Tetrahedron: Asymmetry 2009, 20, 712--717

;
_refine_ls_abs_structure_Flack 0.011(14)
_refine_ls_extinction_method none
_refine_ls_goodness_of_fit_ref 1.034
_refine_ls_hydrogen_treatment constr
_refine_ls_matrix_type full
_refine_ls_number_parameters 529
_refine_ls_number_reflns 7285
_refine_ls_number_restraints 35
_refine_ls_restrained_S_all 1.067
_refine_ls_R_factor_all 0.0413
_refine_ls_R_factor_gt 0.0393
_refine_ls_shift/su_max 0.001
_refine_ls_shift/su_mean 0
_refine_ls_structure_factor_coef Fsqd
_refine_ls_weighting_details 'calc w=1/[\s^2^(Fo^2^)+(0.0488P)^2^+4.7683P] where P=(Fo^2^+2Fc^2^)/3'
_refine_ls_weighting_scheme calc
_refine_ls_wR_factor_gt 0.0983
_refine_ls_wR_factor_ref 0.1003
_reflns_number_gt 6974
_reflns_number_total 7285
_reflns_threshold_expression >2sigma(I)
_cod_data_source_file ol301602h_si_001.cif
_cod_data_source_block ao185
_cod_depositor_comments 'Adding full bibliography for 1508307.cif.'
_cod_original_cell_volume 3712.97(13)
_cod_database_code 1508307

loop_
_symmetry_equiv_pos_as_xyz
'x, y, z'
'-x, y, -z'
'x+1/2, y+1/2, z'
'-x+1/2, y+1/2, -z'

loop_
_atom_site_label
_atom_site_type_symbol
_atom_site_fract_x
_atom_site_fract_y
_atom_site_fract_z
_atom_site_U_iso_or_equiv
_atom_site_adp_type
_atom_site_occupancy
_atom_site_symmetry_multiplicity
_atom_site_calc_flag
_atom_site_refinement_flags
_atom_site_disorder_assembly
_atom_site_disorder_group
S1B S 0.51036(2) 0.24438(14) 0.12754(5) 0.0330(2) Uani 0.876(2) 1 d PD A 1
O3B O 0.65042(5) 0.2275(4) 0.28624(10) 0.0283(4) Uani 1 1 d . A .
O4B O 0.64460(6) -0.1288(4) 0.32861(13) 0.0437(5) Uani 1 1 d . B .
S1D S 0.56641(11) 0.1771(9) 0.2957(3) 0.0233(6) Uani 0.124(2) 1 d PDU A 2
O2B O 0.58705(6) 0.1043(4) -0.03673(11) 0.0426(5) Uani 1 1 d . . .
O1B O 0.65454(5) 0.1009(4) 0.17068(11) 0.0334(4) Uani 1 1 d . . .
C16B C 0.69679(6) 0.3676(5) 0.43619(15) 0.0278(5) Uani 1 1 d . . .
H16A H 0.6906 0.4588 0.3888 0.033 Uiso 0.582(4) 1 calc PR B 2
H16B H 0.6942 0.4705 0.3934 0.033 Uiso 0.418(4) 1 calc PR B 1
C14B C 0.65678(7) 0.0611(5) 0.34351(15) 0.0272(5) Uani 1 1 d . . .
C12B C 0.52421(8) 0.0393(6) 0.26008(19) 0.0416(7) Uani 1 1 d D . .
H12A H 0.5188 -0.0596 0.2961 0.05 Uiso 0.124(2) 1 calc PR A 2
H12B H 0.5224 -0.0621 0.2996 0.05 Uiso 0.876(2) 1 calc PR A 1
C10B C 0.55289(6) 0.3104(4) 0.20569(12) 0.0279(5) Uani 1 1 d D . .
C15B C 0.68013(6) 0.1518(5) 0.42554(14) 0.0234(5) Uani 1 1 d . B .
C2B C 0.60272(8) 0.1545(5) 0.03511(16) 0.0339(6) Uani 1 1 d . . .
C7B C 0.57995(7) 0.4847(5) 0.19423(16) 0.0294(5) Uani 1 1 d . A .
H7B H 0.5949 0.5524 0.2489 0.035 Uiso 1 1 calc R . .
C17B C 0.72075(13) 0.4597(9) 0.5067(3) 0.0203(11) Uiso 0.582(4) 1 d PD B 2
H17B H 0.7326 0.6028 0.508 0.024 Uiso 0.582(4) 1 calc PR B 2
C4B C 0.56572(8) 0.5041(6) 0.02546(17) 0.0369(6) Uani 1 1 d . . .
H4B H 0.5561 0.493 -0.0321 0.044 Uiso 1 1 calc R . .
C20B C 0.68734(17) 0.0366(12) 0.4973(4) 0.0242(18) Uiso 0.582(4) 1 d PD B 2
H20B H 0.6762 -0.1091 0.4953 0.029 Uiso 0.582(4) 1 calc PR B 2
C1 C 0.63473(8) 0.0061(6) 0.09183(16) 0.0341(6) Uani 1 1 d . . .
H1A H 0.6242 -0.1438 0.0976 0.041 Uiso 1 1 calc R . .
H1B H 0.653 -0.021 0.0666 0.041 Uiso 1 1 calc R . .
C3B C 0.59150(7) 0.3524(5) 0.07158(15) 0.0300(5) Uani 1 1 d . A .
C11B C 0.49854(8) 0.0610(5) 0.18583(19) 0.0400(7) Uani 1 1 d D A .
H11B H 0.4752 -0.02 0.1665 0.048 Uiso 0.876(2) 1 calc PR A 1
H11A H 0.474 -0.0032 0.1592 0.048 Uiso 0.124(2) 1 calc PR A 2
C5B C 0.55240(8) 0.6846(6) 0.0628(2) 0.0434(7) Uani 1 1 d . A .
H5B H 0.5389 0.81 0.0307 0.052 Uiso 1 1 calc R . .
C8B C 0.60885(6) 0.3847(5) 0.16276(14) 0.0269(5) Uani 1 1 d . . .
H8B H 0.6291 0.5025 0.1742 0.032 Uiso 1 1 calc R A .
C19B C 0.7103(3) 0.1265(15) 0.5723(5) 0.024(2) Uani 0.582(4) 1 d PD B 2
H19B H 0.7144 0.0432 0.6205 0.028 Uiso 0.582(4) 1 calc PR B 2
C6B C 0.55861(7) 0.6781(5) 0.1397(2) 0.0387(7) Uani 1 1 d . . .
H6B H 0.5494 0.7989 0.1621 0.046 Uiso 1 1 calc R A .
C9B C 0.62834(7) 0.1707(5) 0.20417(14) 0.0293(6) Uani 1 1 d . A .
H9B H 0.6097 0.047 0.1998 0.035 Uiso 1 1 calc R . .
C13C C 0.5418(2) 0.722(3) 0.6730(9) 0.0271(3) Uani 0.249(3) 1 d PD C 2
H13C H 0.524 0.7754 0.6221 0.033 Uiso 0.249(3) 1 calc PR C 2
S1A S 0.53155(2) 0.72329(18) 0.64868(6) 0.0271(3) Uani 0.751(3) 1 d PD C 1
O3A O 0.67022(4) 0.7151(3) 0.70903(10) 0.0232(3) Uani 1 1 d . . .
O1A O 0.65143(4) 0.5980(3) 0.57850(10) 0.0233(3) Uani 1 1 d . . .
O4A O 0.67559(5) 0.3486(3) 0.75245(11) 0.0330(4) Uani 1 1 d . . .
C20A C 0.74077(7) 0.4796(5) 0.89338(15) 0.0297(5) Uani 1 1 d . . .
H20A H 0.731 0.331 0.8939 0.036 Uiso 1 1 calc R . .
C8A C 0.61492(6) 0.8771(4) 0.61203(13) 0.0186(4) Uani 1 1 d . . .
H8A H 0.6325 0.9977 0.6084 0.022 Uiso 1 1 calc R . .
O2A O 0.56166(6) 0.6175(4) 0.40915(12) 0.0419(5) Uani 1 1 d . . .
S2A S 0.830960(19) 0.86854(15) 1.03144(4) 0.04106(18) Uani 1 1 d . . .
C7A C 0.59856(6) 0.9664(4) 0.67270(13) 0.0200(4) Uani 1 1 d . C .
H7A H 0.6203 1.0262 0.7212 0.024 Uiso 1 1 calc R . .
C3A C 0.58443(6) 0.8496(4) 0.52725(13) 0.0206(4) Uani 1 1 d . . .
C15A C 0.72179(7) 0.6246(5) 0.82973(14) 0.0263(5) Uani 1 1 d . . .
C9A C 0.63792(6) 0.6607(4) 0.63824(13) 0.0192(4) Uani 1 1 d . . .
H9A H 0.6229 0.5347 0.6486 0.023 Uiso 1 1 calc R . .
C2A C 0.58673(7) 0.6595(5) 0.47495(14) 0.0266(5) Uani 1 1 d . . .
C4A C 0.55604(6) 1.0016(5) 0.50075(14) 0.0245(5) Uani 1 1 d . . .
H4A H 0.5376 0.992 0.4466 0.029 Uiso 1 1 calc R . .
C11A C 0.53069(8) 0.5536(5) 0.72397(18) 0.0356(6) Uani 1 1 d D . .
H11D H 0.5071 0.4807 0.7125 0.043 Uiso 0.249(3) 1 calc PR C 2
H11C H 0.5084 0.4754 0.72 0.043 Uiso 0.751(3) 1 calc PR C 1
C6A C 0.57299(7) 1.1657(4) 0.63456(15) 0.0245(5) Uani 1 1 d . . .
H6A H 0.5708 1.2842 0.6685 0.029 Uiso 1 1 calc R . .
C10A C 0.57817(6) 0.7921(4) 0.70352(13) 0.0216(5) Uani 1 1 d D . .
C18A C 0.78876(7) 0.7610(5) 0.95656(15) 0.0330(6) Uani 1 1 d . . .
C1A C 0.62176(7) 0.5096(5) 0.50777(15) 0.0263(5) Uani 1 1 d . . .
H1AA H 0.6145 0.3572 0.5206 0.032 Uiso 1 1 calc R . .
H1AB H 0.6314 0.4892 0.4648 0.032 Uiso 1 1 calc R . .
C19A C 0.77414(7) 0.5471(6) 0.95706(15) 0.0336(6) Uani 1 1 d . . .
H19A H 0.7868 0.4454 1.0008 0.04 Uiso 1 1 calc R . .
C5A C 0.55326(6) 1.1809(4) 0.55415(15) 0.0262(5) Uani 1 1 d . . .
H5A H 0.5374 1.3092 0.5319 0.031 Uiso 1 1 calc R . .
C12A C 0.56286(8) 0.5362(5) 0.78876(17) 0.0378(7) Uani 1 1 d D C .
H12D H 0.5636 0.4441 0.8329 0.045 Uiso 0.249(3) 1 calc PR C 2
H12C H 0.5672 0.444 0.8352 0.045 Uiso 0.751(3) 1 calc PR C 1
C21A C 0.84823(8) 0.6359(6) 1.10160(16) 0.0415(8) Uani 1 1 d . . .
H21G H 0.8516 0.5009 1.0729 0.062 Uiso 1 1 calc R . .
H21H H 0.83 0.6016 1.1255 0.062 Uiso 1 1 calc R . .
H21I H 0.8726 0.6781 1.1448 0.062 Uiso 1 1 calc R . .
C17A C 0.76928(10) 0.9088(6) 0.8930(2) 0.0634(12) Uani 1 1 d . . .
H17A H 0.779 1.0577 0.8924 0.076 Uiso 1 1 calc R . .
C16A C 0.73583(10) 0.8412(6) 0.8304(2) 0.0587(11) Uani 1 1 d . . .
H16C H 0.7225 0.9448 0.7878 0.07 Uiso 1 1 calc R . .
C14A C 0.68733(7) 0.5412(4) 0.76127(15) 0.0249(5) Uani 1 1 d . . .
S2D S 0.75507(5) 0.3114(3) 0.68655(9) 0.0316(7) Uani 0.418(4) 1 d P B 1
C21D C 0.75840(17) 0.6138(14) 0.6916(4) 0.0277(14) Uani 0.418(4) 1 d P B 1
H21A H 0.7691 0.6687 0.6537 0.042 Uiso 0.418(4) 1 calc PR B 1
H21B H 0.7748 0.6603 0.747 0.042 Uiso 0.418(4) 1 calc PR B 1
H21C H 0.7331 0.6793 0.677 0.042 Uiso 0.418(4) 1 calc PR B 1
C18B C 0.72748(12) 0.3387(10) 0.5772(3) 0.0203(11) Uiso 0.582(4) 1 d PD B 2
S2B S 0.75710(4) 0.4723(3) 0.66809(7) 0.0349(5) Uani 0.582(4) 1 d P B 2
C21B C 0.77198(16) 0.2475(11) 0.7403(3) 0.0437(14) Uani 0.582(4) 1 d P B 2
H21D H 0.7837 0.1264 0.7205 0.065 Uiso 0.582(4) 1 calc PR B 2
H21E H 0.75 0.1859 0.7482 0.065 Uiso 0.582(4) 1 calc PR B 2
H21F H 0.7904 0.3062 0.7921 0.065 Uiso 0.582(4) 1 calc PR B 2
C18D C 0.7242(2) 0.2562(18) 0.5843(4) 0.0201(13) Uiso 0.418(4) 1 d PD B 1
C19D C 0.7060(5) 0.047(2) 0.5672(7) 0.026(3) Uani 0.418(4) 1 d PD B 1
H19D H 0.7085 -0.056 0.6099 0.031 Uiso 0.418(4) 1 calc PR B 1
C17D C 0.71893(18) 0.4133(13) 0.5233(4) 0.0221(17) Uiso 0.418(4) 1 d PD B 1
H17D H 0.7302 0.5597 0.5383 0.027 Uiso 0.418(4) 1 calc PR B 1
C20D C 0.6840(2) -0.0091(17) 0.4876(5) 0.021(2) Uiso 0.418(4) 1 d PD B 1
H20D H 0.6717 -0.1531 0.4745 0.025 Uiso 0.418(4) 1 calc PR B 1
S1C S 0.60126(10) 0.6669(9) 0.7957(2) 0.0283(9) Uani 0.249(3) 1 d PD C 2
C13A C 0.58998(15) 0.6807(14) 0.7766(3) 0.0283(9) Uani 0.751(3) 1 d PD C 1
H13A H 0.6149 0.6986 0.817 0.034 Uiso 0.751(3) 1 calc PR C 1
C13B C 0.55650(9) 0.1949(6) 0.27380(17) 0.0233(6) Uani 0.876(2) 1 d PD A 1
H13B H 0.5774 0.2118 0.3246 0.028 Uiso 0.876(2) 1 calc PR A 1
C13D C 0.5197(4) 0.212(4) 0.1587(6) 0.0330(2) Uani 0.124(2) 1 d PD A 2
H13D H 0.5096 0.2471 0.1023 0.04 Uiso 0.124(2) 1 calc PR A 2

loop_
_atom_site_aniso_label
_atom_site_aniso_U_11
_atom_site_aniso_U_22
_atom_site_aniso_U_33
_atom_site_aniso_U_23
_atom_site_aniso_U_13
_atom_site_aniso_U_12
S1B 0.0254(4) 0.0302(4) 0.0345(4) 0.0050(3) 0.0028(3) 0.0000(3)
O3B 0.0249(8) 0.0336(10) 0.0212(8) 0.0020(7) 0.0038(6) -0.0047(8)
O4B 0.0470(11) 0.0265(11) 0.0428(11) -0.0005(10) 0.0024(9) -0.0039(10)
S1D 0.0175(10) 0.0304(9) 0.0190(10) -0.0030(8) 0.0040(8) 0.0009(8)
O2B 0.0395(10) 0.0639(16) 0.0243(9) -0.0123(9) 0.0126(8) -0.0163(10)
O1B 0.0256(8) 0.0461(12) 0.0278(9) -0.0012(8) 0.0101(7) 0.0012(8)
C16B 0.0213(10) 0.0283(14) 0.0311(12) -0.0004(11) 0.0078(9) 0.0056(10)
C14B 0.0255(11) 0.0272(14) 0.0263(12) -0.0001(10) 0.0076(9) 0.0018(10)
C12B 0.0478(16) 0.0476(19) 0.0413(16) -0.0015(14) 0.0301(14) -0.0022(15)
C10B 0.0214(11) 0.0306(15) 0.0294(12) -0.0115(10) 0.0078(9) -0.0003(10)
C15B 0.0201(10) 0.0279(13) 0.0233(11) 0.0015(10) 0.0097(9) 0.0037(9)
C2B 0.0333(13) 0.0425(18) 0.0273(12) -0.0014(12) 0.0136(11) -0.0074(12)
C7B 0.0244(11) 0.0275(14) 0.0325(12) -0.0105(11) 0.0072(10) -0.0043(10)
C4B 0.0305(13) 0.0406(17) 0.0304(13) 0.0033(12) 0.0025(11) -0.0082(12)
C1 0.0318(13) 0.0402(17) 0.0327(13) -0.0051(12) 0.0154(11) -0.0032(12)
C3B 0.0241(11) 0.0379(15) 0.0238(11) -0.0018(11) 0.0051(9) -0.0051(11)
C11B 0.0291(13) 0.0397(17) 0.0522(17) -0.0104(14) 0.0174(12) 0.0000(12)
C5B 0.0275(13) 0.0378(18) 0.0556(18) 0.0097(15) 0.0068(12) -0.0012(12)
C8B 0.0209(10) 0.0324(14) 0.0227(11) -0.0044(10) 0.0037(9) -0.0035(10)
C19B 0.024(3) 0.028(6) 0.019(2) 0.006(3) 0.009(2) 0.000(4)
C6B 0.0259(12) 0.0253(15) 0.0616(19) -0.0051(13) 0.0141(12) -0.0024(11)
C9B 0.0237(11) 0.0407(16) 0.0200(11) -0.0049(10) 0.0049(9) -0.0005(11)
C13C 0.0193(4) 0.0261(4) 0.0377(6) 0.0058(4) 0.0132(3) 0.0017(4)
S1A 0.0193(4) 0.0261(4) 0.0377(6) 0.0058(4) 0.0132(3) 0.0017(4)
O3A 0.0189(7) 0.0197(8) 0.0244(8) 0.0038(7) 0.0018(6) -0.0005(7)
O1A 0.0183(7) 0.0255(9) 0.0283(8) 0.0011(7) 0.0117(6) 0.0015(7)
O4A 0.0376(9) 0.0206(10) 0.0314(9) 0.0038(8) 0.0040(7) 0.0005(8)
C20A 0.0281(12) 0.0340(15) 0.0249(12) 0.0072(11) 0.0086(10) 0.0050(11)
C8A 0.0154(9) 0.0190(11) 0.0205(10) -0.0015(9) 0.0062(8) -0.0019(9)
O2A 0.0395(10) 0.0462(13) 0.0276(9) -0.0137(9) 0.0002(8) 0.0036(9)
S2A 0.0295(3) 0.0449(4) 0.0309(3) -0.0100(3) -0.0067(2) 0.0122(3)
C7A 0.0207(10) 0.0173(11) 0.0211(10) -0.0023(9) 0.0074(8) -0.0020(9)
C3A 0.0189(10) 0.0233(12) 0.0168(10) -0.0004(9) 0.0044(8) -0.0027(9)
C15A 0.0259(11) 0.0242(13) 0.0226(11) -0.0018(10) 0.0031(9) 0.0079(10)
C9A 0.0179(9) 0.0190(12) 0.0198(10) -0.0005(8) 0.0066(8) -0.0019(8)
C2A 0.0262(11) 0.0304(14) 0.0228(11) -0.0031(10) 0.0094(9) -0.0031(10)
C4A 0.0201(10) 0.0254(13) 0.0218(11) 0.0001(10) 0.0018(9) -0.0017(10)
C11A 0.0381(14) 0.0272(15) 0.0544(17) 0.0004(13) 0.0321(14) 0.0020(12)
C6A 0.0242(11) 0.0169(12) 0.0327(12) -0.0047(10) 0.0119(9) -0.0021(9)
C10A 0.0247(11) 0.0199(12) 0.0243(11) -0.0046(9) 0.0142(9) 0.0001(9)
C18A 0.0259(12) 0.0365(16) 0.0249(12) -0.0071(11) -0.0022(9) 0.0118(11)
C1A 0.0273(12) 0.0267(14) 0.0281(12) -0.0046(10) 0.0145(10) -0.0004(10)
C19A 0.0285(12) 0.0458(17) 0.0213(11) 0.0095(11) 0.0044(10) 0.0091(12)
C5A 0.0193(10) 0.0221(13) 0.0350(12) 0.0009(10) 0.0084(9) 0.0010(9)
C12A 0.0540(17) 0.0369(17) 0.0340(14) -0.0013(12) 0.0295(13) 0.0020(14)
C21A 0.0288(13) 0.067(2) 0.0222(12) 0.0019(13) 0.0030(10) 0.0148(14)
C17A 0.0522(19) 0.0229(17) 0.063(2) -0.0018(15) -0.0321(17) 0.0062(14)
C16A 0.0518(18) 0.0201(15) 0.057(2) 0.0058(14) -0.0281(16) 0.0025(14)
C14A 0.0265(11) 0.0215(13) 0.0230(11) 0.0025(9) 0.0059(9) 0.0033(10)
S2D 0.0390(9) 0.0301(12) 0.0188(9) 0.0006(7) 0.0044(7) -0.0005(7)
C21D 0.029(3) 0.029(4) 0.023(3) 0.003(3) 0.009(2) -0.005(3)
S2B 0.0406(7) 0.0365(12) 0.0267(6) -0.0055(6) 0.0127(5) -0.0119(6)
C21B 0.049(3) 0.052(3) 0.022(2) 0.006(2) 0.005(2) -0.019(3)
C19D 0.032(5) 0.021(7) 0.030(4) 0.004(4) 0.017(3) -0.002(5)
S1C 0.022(2) 0.0347(12) 0.025(2) -0.0083(14) 0.0056(16) -0.0127(18)
C13A 0.022(2) 0.0347(12) 0.025(2) -0.0083(14) 0.0056(16) -0.0127(18)
C13B 0.0175(10) 0.0304(9) 0.0190(10) -0.0030(8) 0.0040(8) 0.0009(8)
C13D 0.0254(4) 0.0302(4) 0.0345(4) 0.0050(3) 0.0028(3) 0.0000(3)

loop_
_atom_type_symbol
_atom_type_description
_atom_type_scat_dispersion_real
_atom_type_scat_dispersion_imag
_atom_type_scat_source
C C 0.0181 0.0091 'International Tables Vol C Tables 4.2.6.8 and 6.1.1.4'
H H 0 0 'International Tables Vol C Tables 4.2.6.8 and 6.1.1.4'
O O 0.0492 0.0322 'International Tables Vol C Tables 4.2.6.8 and 6.1.1.4'
S S 0.3331 0.5567 'International Tables Vol C Tables 4.2.6.8 and 6.1.1.4'

loop_
_exptl_crystal_face_index_h
_exptl_crystal_face_index_k
_exptl_crystal_face_index_l
_exptl_crystal_face_perp_dist
25 0 -6 0.0155
-25 0 6 0.0281
13 3 -3 0.1159
-10 -3 2 0.1377
4 0 -11 0.0148
-5 0 11 0.0216

loop_
_geom_angle_atom_site_label_1
_geom_angle_atom_site_label_2
_geom_angle_atom_site_label_3
_geom_angle
C11B S1B C10B 92.42(13)
C14B O3B C9B 117.9(2)
C10B S1D C12B 88.6(2)
C1 O1B C9B 110.01(18)
C17B C16B C15B 126.6(3)
C17B C16B C17D 16.7(3)
C15B C16B C17D 110.4(4)
C17B C16B H16A 116.7
C15B C16B H16A 116.7
C17D C16B H16A 132.7
C17B C16B H16B 108.5
C15B C16B H16B 124.8
C17D C16B H16B 124.8
H16A C16B H16B 9
O4B C14B O3B 124.0(2)
O4B C14B C15B 125.7(3)
O3B C14B C15B 110.3(2)
C11B C12B C13B 110.6(3)
C11B C12B S1D 123.9(3)
C13B C12B S1D 13.85(16)
C11B C12B H12A 118
C13B C12B H12A 131.2
S1D C12B H12A 118
C11B C12B H12B 124.7
C13B C12B H12B 124.7
S1D C12B H12B 111.3
H12A C12B H12B 7.6
C13D C10B C13B 94.7(4)
C13D C10B C7B 136.7(4)
C13B C10B C7B 128.6(2)
C13D C10B S1D 104.8(5)
C13B C10B S1D 11.17(18)
C7B C10B S1D 118.24(19)
C13D C10B S1B 15.9(5)
C13B C10B S1B 110.1(2)
C7B C10B S1B 121.17(16)
S1D C10B S1B 120.54(18)
C20B C15B C16B 113.9(4)
C20B C15B C20D 12.9(4)
C16B C15B C20D 126.5(4)
C20B C15B C14B 124.6(4)
C16B C15B C14B 121.5(2)
C20D C15B C14B 111.9(4)
O2B C2B C3B 123.2(3)
O2B C2B C1 119.8(3)
C3B C2B C1 117.0(2)
C6B C7B C10B 111.3(2)
C6B C7B C8B 109.4(2)
C10B C7B C8B 115.1(2)
C6B C7B H7B 106.9
C10B C7B H7B 106.9
C8B C7B H7B 106.9
C16B C17B C18B 117.6(5)
C16B C17B H17B 121.2
C18B C17B H17B 121.2
C3B C4B C5B 120.5(3)
C3B C4B H4B 119.7
C5B C4B H4B 119.7
C15B C20B C19B 122.2(6)
C15B C20B H20B 118.9
C19B C20B H20B 118.9
O1B C1 C2B 114.3(2)
O1B C1 H1A 108.7
C2B C1 H1A 108.7
O1B C1 H1B 108.7
C2B C1 H1B 108.7
H1A C1 H1B 107.6
C4B C3B C2B 121.4(2)
C4B C3B C8B 118.9(3)
C2B C3B C8B 119.8(2)
C12B C11B C13D 96.1(5)
C12B C11B S1B 114.3(2)
C13D C11B S1B 18.4(4)
C12B C11B H11B 122.8
C13D C11B H11B 140.9
S1B C11B H11B 122.8
C12B C11B H11A 131.9
C13D C11B H11A 131.9
S1B C11B H11A 113.7
H11B C11B H11A 9.4
C6B C5B C4B 121.2(3)
C6B C5B H5B 119.4
C4B C5B H5B 119.4
C9B C8B C3B 110.5(2)
C9B C8B C7B 115.2(2)
C3B C8B C7B 111.7(2)
C9B C8B H8B 106.3
C3B C8B H8B 106.3
C7B C8B H8B 106.3
C20B C19B C18B 120.2(6)
C20B C19B H19B 119.9
C18B C19B H19B 119.9
C5B C6B C7B 122.1(3)
C5B C6B H6B 119
C7B C6B H6B 119
O3B C9B O1B 105.90(18)
O3B C9B C8B 107.1(2)
O1B C9B C8B 109.3(2)
O3B C9B H9B 111.5
O1B C9B H9B 111.5
C8B C9B H9B 111.5
C10A C13C C11A 116.7(10)
C10A C13C H13C 121.7
C11A C13C H13C 121.7
C11A S1A C10A 91.70(13)
C14A O3A C9A 117.37(19)
C9A O1A C1A 111.28(16)
C15A C20A C19A 121.1(3)
C15A C20A H20A 119.5
C19A C20A H20A 119.5
C9A C8A C3A 110.31(19)
C9A C8A C7A 114.64(19)
C3A C8A C7A 111.85(17)
C9A C8A H8A 106.5
C3A C8A H8A 106.5
C7A C8A H8A 106.5
C18A S2A C21A 103.58(16)
C6A C7A C10A 110.28(18)
C6A C7A C8A 108.55(19)
C10A C7A C8A 116.3(2)
C6A C7A H7A 107.1
C10A C7A H7A 107.1
C8A C7A H7A 107.1
C4A C3A C2A 121.4(2)
C4A C3A C8A 118.8(2)
C2A C3A C8A 119.9(2)
C20A C15A C16A 119.0(2)
C20A C15A C14A 119.1(2)
C16A C15A C14A 121.9(2)
O3A C9A O1A 106.36(17)
O3A C9A C8A 106.67(18)
O1A C9A C8A 109.23(18)
O3A C9A H9A 111.4
O1A C9A H9A 111.4
C8A C9A H9A 111.4
O2A C2A C3A 122.9(2)
O2A C2A C1A 119.9(2)
C3A C2A C1A 117.2(2)
C3A C4A C5A 120.6(2)
C3A C4A H4A 119.7
C5A C4A H4A 119.7
C12A C11A C13C 100.9(4)
C12A C11A S1A 116.0(2)
C13C C11A S1A 15.2(3)
C12A C11A H11D 129.5
C13C C11A H11D 129.5
S1A C11A H11D 114.4
C12A C11A H11C 122
C13C C11A H11C 137
S1A C11A H11C 122
H11D C11A H11C 7.7
C5A C6A C7A 121.9(2)
C5A C6A H6A 119
C7A C6A H6A 119
C13C C10A C13A 97.9(7)
C13C C10A C7A 131.3(7)
C13A C10A C7A 130.2(3)
C13C C10A S1C 108.6(7)
C13A C10A S1C 11.0(3)
C7A C10A S1C 119.87(19)
C13C C10A S1A 10.2(7)
C13A C10A S1A 108.0(3)
C7A C10A S1A 121.55(16)
S1C C10A S1A 118.56(18)
C19A C18A C17A 119.0(3)
C19A C18A S2A 125.2(2)
C17A C18A S2A 115.8(3)
O1A C1A C2A 114.1(2)
O1A C1A H1AA 108.7
C2A C1A H1AA 108.7
O1A C1A H1AB 108.7
C2A C1A H1AB 108.7
H1AA C1A H1AB 107.6
C18A C19A C20A 120.0(3)
C18A C19A H19A 120
C20A C19A H19A 120
C6A C5A C4A 120.2(2)
C6A C5A H5A 119.9
C4A C5A H5A 119.9
C11A C12A C13A 107.8(3)
C11A C12A S1C 122.4(3)
C13A C12A S1C 14.8(2)
C11A C12A H12D 118.8
C13A C12A H12D 133.3
S1C C12A H12D 118.8
C11A C12A H12C 126.1
C13A C12A H12C 126.1
S1C C12A H12C 111.5
H12D C12A H12C 7.7
S2A C21A H21G 109.5
S2A C21A H21H 109.5
H21G C21A H21H 109.5
S2A C21A H21I 109.5
H21G C21A H21I 109.5
H21H C21A H21I 109.5
C16A C17A C18A 120.6(3)
C16A C17A H17A 119.7
C18A C17A H17A 119.7
C15A C16A C17A 120.3(3)
C15A C16A H16C 119.8
C17A C16A H16C 119.8
O4A C14A O3A 123.9(2)
O4A C14A C15A 125.6(2)
O3A C14A C15A 110.5(2)
C18D S2D C21D 103.9(4)
C17B C18B C19B 119.3(5)
C17B C18B S2B 115.9(4)
C19B C18B S2B 124.8(5)
C18B S2B C21B 104.4(3)
S2B C21B H21D 109.5
S2B C21B H21E 109.5
H21D C21B H21E 109.5
S2B C21B H21F 109.5
H21D C21B H21F 109.5
H21E C21B H21F 109.5
C17D C18D C19D 120.8(8)
C17D C18D S2D 121.7(8)
C19D C18D S2D 117.5(8)
C20D C19D C18D 119.3(10)
C20D C19D H19D 120.4
C18D C19D H19D 120.4
C18D C17D C16B 124.0(6)
C18D C17D H17D 118
C16B C17D H17D 118
C19D C20D C15B 118.8(9)
C19D C20D H20D 120.6
C15B C20D H20D 120.6
C12A S1C C10A 91.3(2)
C10A C13A C12A 116.4(4)
C10A C13A H13A 121.8
C12A C13A H13A 121.8
C10B C13B C12B 112.4(3)
C10B C13B H13B 123.8
C12B C13B H13B 123.8
C10B C13D C11B 125.7(7)
C10B C13D H13D 117.1
C11B C13D H13D 117.1

loop_
_geom_bond_atom_site_label_1
_geom_bond_atom_site_label_2
_geom_bond_distance
S1B C11B 1.684(3)
S1B C10B 1.722(2)
O3B C14B 1.366(3)
O3B C9B 1.416(3)
O4B C14B 1.195(4)
S1D C10B 1.680(4)
S1D C12B 1.6948(11)
O2B C2B 1.221(3)
O1B C1 1.425(3)
O1B C9B 1.426(3)
C16B C17B 1.346(5)
C16B C15B 1.395(4)
C16B C17D 1.476(7)
C16B H16A 0.95
C16B H16B 0.95
C14B C15B 1.484(3)
C12B C11B 1.311(4)
C12B C13B 1.481(4)
C12B H12A 0.95
C12B H12B 0.95
C10B C13D 1.349(5)
C10B C13B 1.3550(10)
C10B C7B 1.530(4)
C15B C20B 1.381(6)
C15B C20D 1.421(8)
C2B C3B 1.478(4)
C2B C1 1.520(4)
C7B C6B 1.507(4)
C7B C8B 1.550(3)
C7B H7B 1
C17B C18B 1.381(6)
C17B H17B 0.95
C4B C3B 1.343(4)
C4B C5B 1.451(5)
C4B H4B 0.95
C20B C19B 1.386(9)
C20B H20B 0.95
C1 H1A 0.99
C1 H1B 0.99
C3B C8B 1.513(3)
C11B C13D 1.414(5)
C11B H11B 0.95
C11B H11A 0.95
C5B C6B 1.304(5)
C5B H5B 0.95
C8B C9B 1.497(4)
C8B H8B 1
C19B C18B 1.393(8)
C19B H19B 0.95
C6B H6B 0.95
C9B H9B 1
C13C C10A 1.349(5)
C13C C11A 1.518(15)
C13C H13C 0.95
S1A C11A 1.689(3)
S1A C10A 1.716(2)
O3A C14A 1.363(3)
O3A C9A 1.415(3)
O1A C9A 1.415(3)
O1A C1A 1.424(3)
O4A C14A 1.202(3)
C20A C15A 1.376(4)
C20A C19A 1.393(4)
C20A H20A 0.95
C8A C9A 1.510(3)
C8A C3A 1.514(3)
C8A C7A 1.551(3)
C8A H8A 1
O2A C2A 1.215(3)
S2A C18A 1.761(3)
S2A C21A 1.793(3)
C7A C6A 1.504(3)
C7A C10A 1.521(3)
C7A H7A 1
C3A C4A 1.341(3)
C3A C2A 1.482(3)
C15A C16A 1.377(4)
C15A C14A 1.486(3)
C9A H9A 1
C2A C1A 1.518(4)
C4A C5A 1.454(4)
C4A H4A 0.95
C11A C12A 1.322(4)
C11A H11D 0.95
C11A H11C 0.95
C6A C5A 1.339(4)
C6A H6A 0.95
C10A C13A 1.370(4)
C10A S1C 1.700(4)
C18A C19A 1.375(5)
C18A C17A 1.390(4)
C1A H1AA 0.99
C1A H1AB 0.99
C19A H19A 0.95
C5A H5A 0.95
C12A C13A 1.427(7)
C12A S1C 1.626(4)
C12A H12D 0.95
C12A H12C 0.95
C21A H21G 0.98
C21A H21H 0.98
C21A H21I 0.98
C17A C16A 1.386(4)
C17A H17A 0.95
C16A H16C 0.95
S2D C18D 1.772(7)
S2D C21D 1.775(9)
C21D H21A 0.98
C21D H21B 0.98
C21D H21C 0.98
C18B S2B 1.758(4)
S2B C21B 1.775(6)
C21B H21D 0.98
C21B H21E 0.98
C21B H21F 0.98
C18D C17D 1.382(9)
C18D C19D 1.383(10)
C19D C20D 1.379(11)
C19D H19D 0.95
C17D H17D 0.95
C20D H20D 0.95
C13A H13A 0.95
C13B H13B 0.95
C13D H13D 0.95

loop_
_geom_torsion_atom_site_label_1
_geom_torsion_atom_site_label_2
_geom_torsion_atom_site_label_3
_geom_torsion_atom_site_label_4
_geom_torsion
C9B O3B C14B O4B -0.6(4)
C9B O3B C14B C15B -179.67(19)
C10B S1D C12B C11B 3.0(5)
C10B S1D C12B C13B -13.8(11)
C12B S1D C10B C13D -6.2(13)
C12B S1D C10B C13B 18.8(15)
C12B S1D C10B C7B 178.5(2)
C12B S1D C10B S1B -3.7(4)
C11B S1B C10B C13D 12(4)
C11B S1B C10B C13B -1.1(2)
C11B S1B C10B C7B -178.9(2)
C11B S1B C10B S1D 3.4(3)
C17B C16B C15B C20B 5.8(5)
C17D C16B C15B C20B 1.4(4)
C17B C16B C15B C20D 2.8(6)
C17D C16B C15B C20D -1.7(5)
C17B C16B C15B C14B -174.5(3)
C17D C16B C15B C14B -178.9(3)
O4B C14B C15B C20B -8.0(5)
O3B C14B C15B C20B 171.1(3)
O4B C14B C15B C16B 172.4(3)
O3B C14B C15B C16B -8.6(3)
O4B C14B C15B C20D -5.2(5)
O3B C14B C15B C20D 173.8(4)
C13D C10B C7B C6B 40.6(18)
C13B C10B C7B C6B -141.1(3)
S1D C10B C7B C6B -146.0(3)
S1B C10B C7B C6B 36.2(3)
C13D C10B C7B C8B -84.6(18)
C13B C10B C7B C8B 93.7(3)
S1D C10B C7B C8B 88.8(3)
S1B C10B C7B C8B -89.0(2)
C15B C16B C17B C18B -5.7(6)
C17D C16B C17B C18B 9.0(11)
C16B C15B C20B C19B -2.4(8)
C20D C15B C20B C19B 166(3)
C14B C15B C20B C19B 178.0(7)
C9B O1B C1 C2B 50.5(3)
O2B C2B C1 O1B 170.7(2)
C3B C2B C1 O1B -10.9(3)
C5B C4B C3B C2B 174.1(2)
C5B C4B C3B C8B -5.1(4)
O2B C2B C3B C4B -7.2(4)
C1 C2B C3B C4B 174.4(3)
O2B C2B C3B C8B 172.0(3)
C1 C2B C3B C8B -6.4(4)
C13B C12B C11B C13D 5.8(12)
S1D C12B C11B C13D 1.5(12)
C13B C12B C11B S1B 2.9(4)
S1D C12B C11B S1B -1.3(5)
C10B S1B C11B C12B -1.2(3)
C10B S1B C11B C13D -10(4)
C3B C4B C5B C6B -14.5(4)
C4B C3B C8B C9B 164.7(2)
C2B C3B C8B C9B -14.4(3)
C4B C3B C8B C7B 35.1(4)
C2B C3B C8B C7B -144.1(2)
C6B C7B C8B C9B -171.9(2)
C10B C7B C8B C9B -45.7(3)
C6B C7B C8B C3B -44.8(3)
C10B C7B C8B C3B 81.5(3)
C15B C20B C19B C18B -0.7(13)
C4B C5B C6B C7B 0.2(4)
C10B C7B C6B C5B -98.9(3)
C8B C7B C6B C5B 29.4(4)
C14B O3B C9B O1B -92.7(2)
C14B O3B C9B C8B 150.8(2)
C1 O1B C9B O3B 170.9(2)
C1 O1B C9B C8B -74.1(3)
C3B C8B C9B O3B 167.72(19)
C7B C8B C9B O3B -64.5(3)
C3B C8B C9B O1B 53.5(3)
C7B C8B C9B O1B -178.74(19)
C9A C8A C7A C6A -173.76(18)
C3A C8A C7A C6A -47.2(3)
C9A C8A C7A C10A -48.8(2)
C3A C8A C7A C10A 77.8(3)
C9A C8A C3A C4A 165.1(2)
C7A C8A C3A C4A 36.2(3)
C9A C8A C3A C2A -15.9(3)
C7A C8A C3A C2A -144.7(2)
C19A C20A C15A C16A -1.4(4)
C19A C20A C15A C14A 177.1(2)
C14A O3A C9A O1A -88.3(2)
C14A O3A C9A C8A 155.18(19)
C1A O1A C9A O3A 172.06(18)
C1A O1A C9A C8A -73.2(2)
C3A C8A C9A O3A 167.70(17)
C7A C8A C9A O3A -65.0(2)
C3A C8A C9A O1A 53.1(2)
C7A C8A C9A O1A -179.55(17)
C4A C3A C2A O2A -7.2(4)
C8A C3A C2A O2A 173.8(2)
C4A C3A C2A C1A 174.7(2)
C8A C3A C2A C1A -4.4(3)
C2A C3A C4A C5A 177.1(2)
C8A C3A C4A C5A -3.8(3)
C10A C13C C11A C12A 2.5(13)
C10A C13C C11A S1A -170(4)
C10A S1A C11A C12A -1.2(3)
C10A S1A C11A C13C 7(3)
C10A C7A C6A C5A -97.3(3)
C8A C7A C6A C5A 31.2(3)
C11A C13C C10A C13A -3.7(13)
C11A C13C C10A C7A -175.9(5)
C11A C13C C10A S1C -1.2(14)
C11A C13C C10A S1A 165(5)
C6A C7A C10A C13C 36.9(10)
C8A C7A C10A C13C -87.2(10)
C6A C7A C10A C13A -133.0(5)
C8A C7A C10A C13A 102.9(6)
C6A C7A C10A S1C -137.3(3)
C8A C7A C10A S1C 98.6(3)
C6A C7A C10A S1A 40.7(3)
C8A C7A C10A S1A -83.4(2)
C11A S1A C10A C13C -12(4)
C11A S1A C10A C13A -0.3(4)
C11A S1A C10A C7A -175.3(2)
C11A S1A C10A S1C 2.8(3)
C21A S2A C18A C19A 0.9(3)
C21A S2A C18A C17A -179.5(3)
C9A O1A C1A C2A 50.3(3)
O2A C2A C1A O1A 170.3(2)
C3A C2A C1A O1A -11.5(3)
C17A C18A C19A C20A 1.6(4)
S2A C18A C19A C20A -178.8(2)
C15A C20A C19A C18A -0.5(4)
C7A C6A C5A C4A 0.2(3)
C3A C4A C5A C6A -16.2(4)
C13C C11A C12A C13A 0.1(8)
S1A C11A C12A C13A 2.2(5)
C13C C11A C12A S1C -3.0(8)
S1A C11A C12A S1C -0.8(4)
C19A C18A C17A C16A -0.7(6)
S2A C18A C17A C16A 179.6(4)
C20A C15A C16A C17A 2.2(6)
C14A C15A C16A C17A -176.2(4)
C18A C17A C16A C15A -1.2(7)
C9A O3A C14A O4A -3.6(4)
C9A O3A C14A C15A 176.94(18)
C20A C15A C14A O4A -6.3(4)
C16A C15A C14A O4A 172.1(3)
C20A C15A C14A O3A 173.2(2)
C16A C15A C14A O3A -8.4(4)
C16B C17B C18B C19B 1.8(8)
C16B C17B C18B S2B -177.0(3)
C20B C19B C18B C17B 1.1(13)
C20B C19B C18B S2B 179.8(6)
C17B C18B S2B C21B -162.0(4)
C19B C18B S2B C21B 19.2(7)
C21D S2D C18D C17D 22.2(6)
C21D S2D C18D C19D -158.8(10)
C17D C18D C19D C20D 4(2)
S2D C18D C19D C20D -175.1(10)
C19D C18D C17D C16B -5.5(13)
S2D C18D C17D C16B 173.4(4)
C17B C16B C17D C18D -163.3(18)
C15B C16B C17D C18D 4.2(7)
C18D C19D C20D C15B -1.5(19)
C20B C15B C20D C19D -12(2)
C16B C15B C20D C19D 0.5(12)
C14B C15B C20D C19D 178.0(10)
C11A C12A S1C C10A 2.3(4)
C13A C12A S1C C10A -9(2)
C13C C10A S1C C12A -0.4(8)
C13A C10A S1C C12A 13(3)
C7A C10A S1C C12A 175.0(2)
S1A C10A S1C C12A -3.1(4)
C13C C10A C13A C12A 3.8(10)
C7A C10A C13A C12A 176.1(4)
S1C C10A C13A C12A -164(4)
S1A C10A C13A C12A 1.7(8)
C11A C12A C13A C10A -2.6(8)
S1C C12A C13A C10A 167(3)
C13D C10B C13B C12B -0.8(13)
C7B C10B C13B C12B -179.6(3)
S1D C10B C13B C12B -156.6(18)
S1B C10B C13B C12B 2.9(3)
C11B C12B C13B C10B -3.8(4)
S1D C12B C13B C10B 161.4(15)
C13B C10B C13D C11B 6(2)
C7B C10B C13D C11B -175.8(11)
S1D C10B C13D C11B 10(3)
S1B C10B C13D C11B -162(6)
C12B C11B C13D C10B -8(3)
S1B C11B C13D C10B 164(6)
